data_7246068
loop_
_publ_author_name
'Liu, Qingqing'
'Ci, Chenggang'
'Zhao, He'
'Xie, Rong'
'Jiang, HuanFeng'
'Zhang, Min'

_publ_section_title
;
 Direct access to functional phenazines via oxidative annulation of
 anilines and o-phenylenediamines with a reusable cobalt catalyst
;
_journal_issue 2
_journal_name_full 'Green Chemistry'
_journal_page_first 678
_journal_page_last 683
_journal_paper_doi 10.1039/D2GC03878A
_journal_volume 25
_journal_year 2023
_chemical_formula_moiety 'C17 H16 Cl N3'
_chemical_formula_sum 'C17 H16 Cl N3'
_chemical_formula_weight 297.78
_space_group_crystal_system triclinic
_space_group_IT_number 2
_space_group_name_Hall '-P 1'
_space_group_name_H-M_alt 'P -1'
_atom_sites_solution_hydrogens mixed
_atom_sites_solution_primary dual
_audit_creation_date 2021-12-09
_audit_creation_method
;
Olex2 1.3
(compiled 2020.11.12 svn.r5f609507 for OlexSys, GUI svn.r6408)
;
_audit_update_record
;
2022-01-15 deposited with the CCDC.	2022-12-13 downloaded from the CCDC.
;
_cell_angle_alpha 68.667(17)
_cell_angle_beta 79.026(15)
_cell_angle_gamma 72.896(16)
_cell_formula_units_Z 2
_cell_length_a 6.7166(12)
_cell_length_b 9.3699(17)
_cell_length_c 12.656(2)
_cell_measurement_reflns_used 1024
_cell_measurement_temperature 179.99(10)
_cell_measurement_theta_max 70.9910
_cell_measurement_theta_min 3.7240
_cell_volume 706.0(2)
_computing_cell_refinement 'CrysAlisPro 1.171.38.43f (Rigaku OD, 2015)'
_computing_data_collection 'CrysAlisPro 1.171.38.43f (Rigaku OD, 2015)'
_computing_data_reduction 'CrysAlisPro 1.171.38.43f (Rigaku OD, 2015)'
_computing_molecular_graphics 'Olex2 1.3 (Dolomanov et al., 2009)'
_computing_publication_material 'Olex2 1.3 (Dolomanov et al., 2009)'
_computing_structure_refinement 'SHELXL 2018/3 (Sheldrick, 2015)'
_computing_structure_solution 'SHELXT 2018/2 (Sheldrick, 2018)'
_diffrn_ambient_environment N~2~
_diffrn_ambient_temperature 179.99(10)
_diffrn_detector 'CCD plate'
_diffrn_detector_area_resol_mean 5.2684
_diffrn_detector_type AtlasS2
_diffrn_measured_fraction_theta_full 0.996
_diffrn_measured_fraction_theta_max 0.956
_diffrn_measurement_details
;
List of Runs (angles in degrees, time in seconds):

  # Type    Start    End  Width  t~exp~   \w     \q     \k     \f   Frames
#--------------------------------------------------------------------------
  1  \w     41.00  80.00   1.00    1.00    --   40.73-128.00 153.00   39
  2  \w     41.00 122.00   1.00    1.50    --  107.58-125.00  60.00   81
  3  \w     67.00 107.00   1.00    1.50    --  107.58 -95.00 150.00   40
  4  \w     46.00 136.00   1.00    1.50    --  107.58 -61.00  30.00   90
  5  \w     84.00 174.00   1.00    1.50    --  107.58  30.00 -90.00   90
  6  \w    105.00 150.00   1.00    1.50    --  107.58 125.00 -60.00   45
  7  \w     97.00 132.00   1.00    1.50    --  107.58 143.00  37.00   35
  8  \w    145.00 175.00   1.00    1.50    --  107.58  61.00  90.00   30
  9  \w     94.00 126.00   1.00    1.50    --  107.58 125.00 -90.00   32
 10  \w     95.00 138.00   1.00    1.50    --  107.58 125.00-180.00   43
 11  \w     82.00 169.00   1.00    1.50    --  107.58  45.00   0.00   87
 12  \w     81.00 106.00   1.00    1.50    --  107.58  61.00  90.00   25
 13  \w     33.00 133.00   1.00    1.50    --  107.58 -77.00-150.00  100
 14  \w     47.00  94.00   1.00    1.00    --   40.73-125.00 -30.00   47
 15  \w     24.00  61.00   1.00    1.00    --   40.73-125.00-120.00   37
 16  \w   -109.00 -80.00   1.00    1.00    --  -40.73-143.00 -16.00   29
 17  \w   -115.00 -37.00   1.00    1.00    --  -40.73 -38.00 -90.00   78
 18  \w   -117.00   0.00   1.00    1.00    --  -40.73 -19.00 -30.00  117
;
_diffrn_measurement_device 'four-circle diffractometer'
_diffrn_measurement_device_type 'SuperNova, Dual, Cu at zero, AtlasS2'
_diffrn_measurement_method '\w scans'
_diffrn_orient_matrix_type 'CrysAlisPro convention (1999,Acta A55,543-557)'
_diffrn_orient_matrix_UB_11 -0.0161092000
_diffrn_orient_matrix_UB_12 0.0509991000
_diffrn_orient_matrix_UB_13 -0.1289569000
_diffrn_orient_matrix_UB_21 0.1540507000
_diffrn_orient_matrix_UB_22 0.1038549000
_diffrn_orient_matrix_UB_23 -0.0230672000
_diffrn_orient_matrix_UB_31 0.1846850000
_diffrn_orient_matrix_UB_32 -0.1406204000
_diffrn_orient_matrix_UB_33 -0.0080496000
_diffrn_radiation_monochromator mirror
_diffrn_radiation_probe x-ray
_diffrn_radiation_type 'Cu K\a'
_diffrn_radiation_wavelength 1.54184
_diffrn_reflns_av_R_equivalents 0.0427
_diffrn_reflns_av_unetI/netI 0.0652
_diffrn_reflns_Laue_measured_fraction_full 0.996
_diffrn_reflns_Laue_measured_fraction_max 0.956
_diffrn_reflns_limit_h_max 8
_diffrn_reflns_limit_h_min -8
_diffrn_reflns_limit_k_max 10
_diffrn_reflns_limit_k_min -11
_diffrn_reflns_limit_l_max 15
_diffrn_reflns_limit_l_min -15
_diffrn_reflns_number 4355
_diffrn_reflns_point_group_measured_fraction_full 0.996
_diffrn_reflns_point_group_measured_fraction_max 0.956
_diffrn_reflns_theta_full 67.684
_diffrn_reflns_theta_max 73.881
_diffrn_reflns_theta_min 3.766
_diffrn_source 'micro-focus sealed X-ray tube'
_diffrn_source_type 'SuperNova (Cu) X-ray Source'
_exptl_absorpt_coefficient_mu 2.351
_exptl_absorpt_correction_T_max 1.00000
_exptl_absorpt_correction_T_min 0.28881
_exptl_absorpt_correction_type multi-scan
_exptl_absorpt_process_details
;
CrysAlisPro 1.171.38.43f (Rigaku Oxford Diffraction, 2015)
Empirical absorption correction using spherical harmonics,
 implemented in SCALE3 ABSPACK scaling algorithm.
;
_exptl_crystal_colour red
_exptl_crystal_colour_primary red
_exptl_crystal_density_diffrn 1.401
_exptl_crystal_description block
_exptl_crystal_F_000 312
_exptl_crystal_size_max 0.13
_exptl_crystal_size_mid 0.12
_exptl_crystal_size_min 0.11
_refine_diff_density_max 0.382
_refine_diff_density_min -0.405
_refine_diff_density_rms 0.072
_refine_ls_extinction_method none
_refine_ls_goodness_of_fit_ref 1.047
_refine_ls_hydrogen_treatment mixed
_refine_ls_matrix_type full
_refine_ls_number_parameters 194
_refine_ls_number_reflns 2737
_refine_ls_number_restraints 3
_refine_ls_restrained_S_all 1.058
_refine_ls_R_factor_all 0.0893
_refine_ls_R_factor_gt 0.0670
_refine_ls_shift/su_max 0.000
_refine_ls_shift/su_mean 0.000
_refine_ls_structure_factor_coef Fsqd
_refine_ls_weighting_details 'w=1/[\s^2^(Fo^2^)+(0.0884P)^2^+0.1724P] where P=(Fo^2^+2Fc^2^)/3'
_refine_ls_weighting_scheme calc
_refine_ls_wR_factor_gt 0.1771
_refine_ls_wR_factor_ref 0.1991
_reflns_Friedel_coverage 0.000
_reflns_number_gt 1977
_reflns_number_total 2737
_reflns_threshold_expression 'I > 2\s(I)'
_cod_data_source_file d2gc03878a2.cif
_cod_data_source_block zw
_cod_depositor_comments 'Adding full bibliography for 7246068.cif.'
_cod_database_code 7246068
_shelx_shelxl_version_number 2018/3
_shelx_space_group_comment
;
The symmetry employed for this shelxl refinement is uniquely defined
by the following loop, which should always be used as a source of
symmetry information in preference to the above space-group names.
They are only intended as comments.
;
_reflns_odcompleteness_completeness 99.80
_reflns_odcompleteness_iscentric 1
_reflns_odcompleteness_theta 66.97
_olex2_refinement_description
;
1. Fixed Uiso
 At 1.2 times of:
  All C(H) groups, All C(H,H) groups
2. Restrained distances
 C13-H13A = C13-H13B
 0.86 with sigma of 0.02
 C1-H1
 0.86 with sigma of 0.02
3.a Secondary CH2 refined with riding coordinates:
 C13(H13A,H13B), C14(H14A,H14B), C15(H15A,H15B), C16(H16A,H16B), C17(H17A,H17B)
3.b Aromatic/amide H refined with riding coordinates:
 C3(H3), C4(H4), C8(H8), C10(H10), C11(H11)
;
_olex2_date_sample_data_collection 2021-12-09
_olex2_submission_special_instructions 'No special instructions were received'
_oxdiff_exptl_absorpt_empirical_details
;
Empirical correction (ABSPACK) includes:
- Absorption correction using spherical harmonics
- Frame scaling
;
_oxdiff_exptl_absorpt_empirical_full_max 1.993
_oxdiff_exptl_absorpt_empirical_full_min 0.516

loop_
_space_group_symop_operation_xyz
'x, y, z'
'-x, -y, -z'

loop_
_atom_site_label
_atom_site_type_symbol
_atom_site_fract_x
_atom_site_fract_y
_atom_site_fract_z
_atom_site_U_iso_or_equiv
_atom_site_adp_type
_atom_site_occupancy
_atom_site_site_symmetry_order
_atom_site_calc_flag
_atom_site_refinement_flags_posn
_atom_site_refinement_flags_adp
_atom_site_refinement_flags_occupancy
_atom_site_disorder_assembly
_atom_site_disorder_group
Cl1 Cl 0.80651(13) -0.35426(11) 0.90929(8) 0.0514(3) Uani 1 1 d . . . . .
N4 N 0.2035(4) 0.5863(4) 0.2815(3) 0.0478(7) Uani 1 1 d . . . . .
N2 N 0.4927(4) 0.1265(3) 0.5854(2) 0.0381(6) Uani 1 1 d . . . . .
N3 N 0.1227(4) 0.0207(3) 0.6191(3) 0.0415(7) Uani 1 1 d . . . . .
C1 C 0.3452(5) 0.3574(4) 0.4381(3) 0.0397(7) Uani 1 1 d D . . . .
C2 C 0.1864(5) 0.4504(4) 0.3677(3) 0.0400(7) Uani 1 1 d . . . . .
C3 C 0.0006(5) 0.3913(4) 0.3888(3) 0.0429(8) Uani 1 1 d . . . . .
H3 H -0.110246 0.451631 0.344841 0.051 Uiso 1 1 calc R U . . .
C4 C -0.0190(5) 0.2534(4) 0.4690(3) 0.0434(8) Uani 1 1 d . . . . .
H4 H -0.141423 0.221029 0.478571 0.052 Uiso 1 1 calc R U . . .
C5 C 0.1448(5) 0.1565(4) 0.5395(3) 0.0371(7) Uani 1 1 d . . . . .
C6 C 0.3307(5) 0.2128(4) 0.5213(3) 0.0350(7) Uani 1 1 d . . . . .
C7 C 0.4706(5) -0.0110(4) 0.6648(3) 0.0358(7) Uani 1 1 d . . . . .
C8 C 0.6360(5) -0.1053(4) 0.7356(3) 0.0391(7) Uani 1 1 d . . . . .
H8 H 0.759373 -0.073707 0.725089 0.047 Uiso 1 1 calc R U . . .
C9 C 0.6106(5) -0.2411(4) 0.8183(3) 0.0383(7) Uani 1 1 d . . . . .
C10 C 0.4301(5) -0.2970(4) 0.8359(3) 0.0435(8) Uani 1 1 d . . . . .
H10 H 0.418738 -0.391592 0.892895 0.052 Uiso 1 1 calc R U . . .
C11 C 0.2720(5) -0.2099(4) 0.7679(3) 0.0452(8) Uani 1 1 d . . . . .
H11 H 0.153380 -0.247110 0.777995 0.054 Uiso 1 1 calc R U . . .
C12 C 0.2845(5) -0.0643(4) 0.6824(3) 0.0373(7) Uani 1 1 d . . . . .
C13 C 0.3562(6) 0.6705(5) 0.2815(4) 0.0619(11) Uani 1 1 d D . . . .
H13A H 0.471992 0.595095 0.322860 0.074 Uiso 1 1 calc DR U . . .
H13B H 0.290737 0.745772 0.321547 0.074 Uiso 1 1 calc DR U . . .
C14 C 0.4391(6) 0.7560(5) 0.1649(4) 0.0585(10) Uani 1 1 d . . . . .
H14A H 0.520855 0.680019 0.128040 0.070 Uiso 1 1 calc R U . . .
H14B H 0.530715 0.815526 0.170431 0.070 Uiso 1 1 calc R U . . .
C15 C 0.2649(8) 0.8670(5) 0.0939(4) 0.0677(12) Uani 1 1 d . . . . .
H15A H 0.321428 0.913086 0.016276 0.081 Uiso 1 1 calc R U . . .
H15B H 0.194203 0.951908 0.124489 0.081 Uiso 1 1 calc R U . . .
C16 C 0.1112(8) 0.7760(5) 0.0949(4) 0.0667(12) Uani 1 1 d . . . . .
H16A H -0.006023 0.848963 0.053665 0.080 Uiso 1 1 calc R U . . .
H16B H 0.179180 0.700290 0.055507 0.080 Uiso 1 1 calc R U . . .
C17 C 0.0309(6) 0.6900(4) 0.2128(3) 0.0499(9) Uani 1 1 d . . . . .
H17A H -0.053332 0.765988 0.249170 0.060 Uiso 1 1 calc R U . . .
H17B H -0.057702 0.627372 0.208634 0.060 Uiso 1 1 calc R U . . .
H1 H 0.458(5) 0.390(5) 0.430(4) 0.074(14) Uiso 1 1 d D . . . .

loop_
_atom_site_aniso_label
_atom_site_aniso_U_11
_atom_site_aniso_U_22
_atom_site_aniso_U_33
_atom_site_aniso_U_23
_atom_site_aniso_U_13
_atom_site_aniso_U_12
Cl1 0.0467(5) 0.0556(5) 0.0491(5) -0.0058(4) -0.0074(3) -0.0208(4)
N4 0.0417(15) 0.0557(18) 0.0447(17) -0.0049(14) -0.0094(12) -0.0215(13)
N2 0.0317(13) 0.0446(14) 0.0449(16) -0.0175(12) -0.0009(11) -0.0177(11)
N3 0.0322(13) 0.0509(16) 0.0486(17) -0.0203(13) 0.0025(11) -0.0195(12)
C1 0.0336(15) 0.0500(18) 0.0447(18) -0.0193(15) -0.0010(13) -0.0208(14)
C2 0.0363(16) 0.0512(18) 0.0383(17) -0.0178(15) -0.0001(12) -0.0177(14)
C3 0.0329(16) 0.056(2) 0.0455(19) -0.0187(16) -0.0054(13) -0.0152(14)
C4 0.0297(15) 0.059(2) 0.051(2) -0.0240(17) -0.0003(13) -0.0193(14)
C5 0.0295(14) 0.0462(17) 0.0415(18) -0.0191(14) 0.0031(12) -0.0160(13)
C6 0.0321(15) 0.0424(16) 0.0371(16) -0.0168(13) 0.0010(12) -0.0169(12)
C7 0.0331(15) 0.0397(16) 0.0395(17) -0.0149(14) 0.0030(12) -0.0177(13)
C8 0.0327(15) 0.0467(18) 0.0463(19) -0.0207(15) 0.0015(13) -0.0188(13)
C9 0.0367(15) 0.0428(17) 0.0369(17) -0.0126(14) 0.0011(12) -0.0152(13)
C10 0.0390(17) 0.0481(18) 0.046(2) -0.0161(16) 0.0060(14) -0.0199(14)
C11 0.0368(16) 0.0510(19) 0.050(2) -0.0128(16) 0.0046(14) -0.0247(14)
C12 0.0311(14) 0.0451(17) 0.0417(18) -0.0189(14) 0.0035(12) -0.0167(13)
C13 0.056(2) 0.067(2) 0.062(3) 0.003(2) -0.0184(19) -0.0352(19)
C14 0.054(2) 0.054(2) 0.065(3) -0.0135(19) 0.0055(18) -0.0226(18)
C15 0.091(3) 0.059(2) 0.056(3) -0.004(2) -0.016(2) -0.034(2)
C16 0.092(3) 0.060(2) 0.054(3) -0.006(2) -0.029(2) -0.029(2)
C17 0.0436(18) 0.052(2) 0.056(2) -0.0174(18) -0.0128(16) -0.0090(15)

loop_
_atom_type_symbol
_atom_type_description
_atom_type_scat_dispersion_real
_atom_type_scat_dispersion_imag
_atom_type_scat_source
C C 0.0181 0.0091 'International Tables Vol C Tables 4.2.6.8 and 6.1.1.4'
H H 0.0000 0.0000 'International Tables Vol C Tables 4.2.6.8 and 6.1.1.4'
Cl Cl 0.3639 0.7018 'International Tables Vol C Tables 4.2.6.8 and 6.1.1.4'
N N 0.0311 0.0180 'International Tables Vol C Tables 4.2.6.8 and 6.1.1.4'

loop_
_geom_angle_atom_site_label_1
_geom_angle_atom_site_label_2
_geom_angle_atom_site_label_3
_geom_angle
_geom_angle_site_symmetry_1
_geom_angle_site_symmetry_3
_geom_angle_publ_flag
C2 N4 C13 120.3(3) . . ?
C2 N4 C17 122.9(3) . . ?
C13 N4 C17 112.4(3) . . ?
C7 N2 C6 117.1(3) . . ?
C5 N3 C12 116.8(3) . . ?
C2 C1 C6 122.3(3) . . ?
C2 C1 H1 119(3) . . ?
C6 C1 H1 118(3) . . ?
N4 C2 C1 123.0(3) . . ?
N4 C2 C3 121.0(3) . . ?
C1 C2 C3 116.0(3) . . ?
C2 C3 H3 118.4 . . ?
C4 C3 C2 123.2(3) . . ?
C4 C3 H3 118.4 . . ?
C3 C4 H4 119.5 . . ?
C3 C4 C5 121.0(3) . . ?
C5 C4 H4 119.5 . . ?
N3 C5 C4 120.3(3) . . ?
N3 C5 C6 122.5(3) . . ?
C4 C5 C6 117.1(3) . . ?
N2 C6 C1 119.3(3) . . ?
N2 C6 C5 120.2(3) . . ?
C1 C6 C5 120.4(3) . . ?
N2 C7 C8 119.1(3) . . ?
N2 C7 C12 122.0(3) . . ?
C12 C7 C8 118.9(3) . . ?
C7 C8 H8 120.5 . . ?
C9 C8 C7 119.1(3) . . ?
C9 C8 H8 120.5 . . ?
C8 C9 Cl1 119.9(2) . . ?
C8 C9 C10 122.9(3) . . ?
C10 C9 Cl1 117.2(3) . . ?
C9 C10 H10 120.6 . . ?
C11 C10 C9 118.8(3) . . ?
C11 C10 H10 120.6 . . ?
C10 C11 H11 119.3 . . ?
C10 C11 C12 121.4(3) . . ?
C12 C11 H11 119.3 . . ?
N3 C12 C7 121.4(3) . . ?
N3 C12 C11 119.8(3) . . ?
C11 C12 C7 118.8(3) . . ?
N4 C13 H13A 108.9 . . ?
N4 C13 H13B 108.9 . . ?
N4 C13 C14 113.3(3) . . ?
H13A C13 H13B 107.7 . . ?
C14 C13 H13A 108.9 . . ?
C14 C13 H13B 108.9 . . ?
C13 C14 H14A 109.4 . . ?
C13 C14 H14B 109.4 . . ?
C13 C14 C15 111.4(3) . . ?
H14A C14 H14B 108.0 . . ?
C15 C14 H14A 109.4 . . ?
C15 C14 H14B 109.4 . . ?
C14 C15 H15A 109.9 . . ?
C14 C15 H15B 109.9 . . ?
C14 C15 C16 109.1(4) . . ?
H15A C15 H15B 108.3 . . ?
C16 C15 H15A 109.9 . . ?
C16 C15 H15B 109.9 . . ?
C15 C16 H16A 109.0 . . ?
C15 C16 H16B 109.0 . . ?
H16A C16 H16B 107.8 . . ?
C17 C16 C15 112.9(3) . . ?
C17 C16 H16A 109.0 . . ?
C17 C16 H16B 109.0 . . ?
N4 C17 C16 111.1(3) . . ?
N4 C17 H17A 109.4 . . ?
N4 C17 H17B 109.4 . . ?
C16 C17 H17A 109.4 . . ?
C16 C17 H17B 109.4 . . ?
H17A C17 H17B 108.0 . . ?

loop_
_geom_bond_atom_site_label_1
_geom_bond_atom_site_label_2
_geom_bond_distance
_geom_bond_site_symmetry_2
_geom_bond_publ_flag
Cl1 C9 1.746(3) . ?
N4 C2 1.361(4) . ?
N4 C13 1.466(5) . ?
N4 C17 1.466(4) . ?
N2 C6 1.355(4) . ?
N2 C7 1.344(4) . ?
N3 C5 1.333(4) . ?
N3 C12 1.348(4) . ?
C1 C2 1.393(5) . ?
C1 C6 1.398(5) . ?
C1 H1 0.873(19) . ?
C2 C3 1.452(4) . ?
C3 H3 0.9300 . ?
C3 C4 1.346(5) . ?
C4 H4 0.9300 . ?
C4 C5 1.424(5) . ?
C5 C6 1.443(4) . ?
C7 C8 1.430(4) . ?
C7 C12 1.428(4) . ?
C8 H8 0.9300 . ?
C8 C9 1.355(5) . ?
C9 C10 1.407(4) . ?
C10 H10 0.9300 . ?
C10 C11 1.365(5) . ?
C11 H11 0.9300 . ?
C11 C12 1.413(5) . ?
C13 H13A 0.9700 . ?
C13 H13B 0.9700 . ?
C13 C14 1.490(6) . ?
C14 H14A 0.9700 . ?
C14 H14B 0.9700 . ?
C14 C15 1.505(6) . ?
C15 H15A 0.9700 . ?
C15 H15B 0.9700 . ?
C15 C16 1.515(6) . ?
C16 H16A 0.9700 . ?
C16 H16B 0.9700 . ?
C16 C17 1.497(6) . ?
C17 H17A 0.9700 . ?
C17 H17B 0.9700 . ?

loop_
_geom_torsion_atom_site_label_1
_geom_torsion_atom_site_label_2
_geom_torsion_atom_site_label_3
_geom_torsion_atom_site_label_4
_geom_torsion
_geom_torsion_site_symmetry_1
_geom_torsion_site_symmetry_2
_geom_torsion_site_symmetry_3
_geom_torsion_site_symmetry_4
_geom_torsion_publ_flag
Cl1 C9 C10 C11 178.7(3) . . . . ?
N4 C2 C3 C4 176.4(3) . . . . ?
N4 C13 C14 C15 54.7(5) . . . . ?
N2 C7 C8 C9 177.7(3) . . . . ?
N2 C7 C12 N3 0.7(5) . . . . ?
N2 C7 C12 C11 -179.7(3) . . . . ?
N3 C5 C6 N2 0.6(5) . . . . ?
N3 C5 C6 C1 -178.9(3) . . . . ?
C1 C2 C3 C4 -1.6(5) . . . . ?
C2 N4 C13 C14 148.9(4) . . . . ?
C2 N4 C17 C16 -150.7(4) . . . . ?
C2 C1 C6 N2 178.7(3) . . . . ?
C2 C1 C6 C5 -1.9(5) . . . . ?
C2 C3 C4 C5 0.4(5) . . . . ?
C3 C4 C5 N3 179.6(3) . . . . ?
C3 C4 C5 C6 0.2(5) . . . . ?
C4 C5 C6 N2 180.0(3) . . . . ?
C4 C5 C6 C1 0.5(5) . . . . ?
C5 N3 C12 C7 -0.1(5) . . . . ?
C5 N3 C12 C11 -179.7(3) . . . . ?
C6 N2 C7 C8 -179.1(3) . . . . ?
C6 N2 C7 C12 -0.7(5) . . . . ?
C6 C1 C2 N4 -175.6(3) . . . . ?
C6 C1 C2 C3 2.3(5) . . . . ?
C7 N2 C6 C1 179.5(3) . . . . ?
C7 N2 C6 C5 0.0(4) . . . . ?
C7 C8 C9 Cl1 -177.6(2) . . . . ?
C7 C8 C9 C10 1.9(5) . . . . ?
C8 C7 C12 N3 179.2(3) . . . . ?
C8 C7 C12 C11 -1.2(5) . . . . ?
C8 C9 C10 C11 -0.9(5) . . . . ?
C9 C10 C11 C12 -1.3(5) . . . . ?
C10 C11 C12 N3 -178.1(3) . . . . ?
C10 C11 C12 C7 2.3(5) . . . . ?
C12 N3 C5 C4 -179.9(3) . . . . ?
C12 N3 C5 C6 -0.6(5) . . . . ?
C12 C7 C8 C9 -0.8(5) . . . . ?
C13 N4 C2 C1 -20.9(6) . . . . ?
C13 N4 C2 C3 161.2(4) . . . . ?
C13 N4 C17 C16 53.0(5) . . . . ?
C13 C14 C15 C16 -53.7(5) . . . . ?
C14 C15 C16 C17 54.7(5) . . . . ?
C15 C16 C17 N4 -54.6(5) . . . . ?
C17 N4 C2 C1 -175.5(3) . . . . ?
C17 N4 C2 C3 6.7(5) . . . . ?
C17 N4 C13 C14 -54.1(5) . . . . ?
